data_4110722
loop_
_publ_author_name
'Bruce A. MacKay'
'Rui F. Munha'
'Michael D. Fryzuk'

_publ_contact_author_address
;
   Department of Chemistry
   University of British Columbia
   2036 Main Mall
   Vancouver, BC  Canada V6T 1Z1
   E-mail:  fryzuk@chem.ubc.ca
;
_publ_contact_author_name 'Prof. M.D. Fryzuk'
_publ_section_title
;
 Substituent Effects in the Hydrosilylation of Coordinated Dinitrogen in a
 Ditantalum Complex: Cleavage and Functionalization of N2
;
_journal_name_full 'Journal of the American Chemical Society'
_journal_page_first 9472
_journal_page_last 9483
_journal_paper_doi 10.1021/ja061508q
_journal_volume 128
_journal_year 2006
_chemical_formula_sum 'C55 H72 N6 P2 Si5 Ta2'
_chemical_formula_weight 1381.48
_chemical_name_systematic
;
 ?
;
_space_group_IT_number 2
_symmetry_cell_setting triclinic
_symmetry_space_group_name_Hall '-P 1'
_symmetry_space_group_name_H-M 'P -1'
_atom_sites_solution_hydrogens geom
_atom_sites_solution_primary direct
_atom_sites_solution_secondary difmap
_audit_creation_method SHELXL-97
_cell_angle_alpha 99.617(3)
_cell_angle_beta 95.079(4)
_cell_angle_gamma 99.602(4)
_cell_formula_units_Z 2
_cell_length_a 12.0192(11)
_cell_length_b 12.6626(10)
_cell_length_c 20.0047(15)
_cell_measurement_reflns_used 26497
_cell_measurement_temperature 173(2)
_cell_measurement_theta_max 27.8764
_cell_measurement_theta_min 2.1642
_cell_volume 2938.5(4)
_computing_structure_refinement 'SHELXL-97 (Sheldrick, 1997)'
_diffrn_ambient_temperature 173(2)
_diffrn_detector_area_resol_mean 11.76
_diffrn_measured_fraction_theta_full 0.856
_diffrn_measured_fraction_theta_max 0.856
_diffrn_measurement_device_type 'Rigaku/ADSC CCD'
_diffrn_measurement_method 'area detector'
_diffrn_radiation_monochromator graphite
_diffrn_radiation_source 'fine-focus sealed tube'
_diffrn_radiation_type MoK\a
_diffrn_radiation_wavelength 0.71073
_diffrn_reflns_av_R_equivalents 0.0000
_diffrn_reflns_av_sigmaI/netI 0.0840
_diffrn_reflns_limit_h_max 13
_diffrn_reflns_limit_h_min -15
_diffrn_reflns_limit_k_max 16
_diffrn_reflns_limit_k_min -15
_diffrn_reflns_limit_l_max 26
_diffrn_reflns_limit_l_min -25
_diffrn_reflns_number 12011
_diffrn_reflns_theta_full 27.88
_diffrn_reflns_theta_max 27.88
_diffrn_reflns_theta_min 2.36
_exptl_absorpt_coefficient_mu 3.918
_exptl_absorpt_correction_T_max 0.556
_exptl_absorpt_correction_T_min 0.406
_exptl_absorpt_correction_type multi-scan
_exptl_crystal_colour yellow
_exptl_crystal_density_diffrn 1.561
_exptl_crystal_description block
_exptl_crystal_F_000 1380
_exptl_crystal_size_max 0.30
_exptl_crystal_size_mid 0.20
_exptl_crystal_size_min 0.15
_refine_diff_density_max 2.823
_refine_diff_density_min -2.386
_refine_diff_density_rms 0.166
_refine_ls_extinction_method none
_refine_ls_goodness_of_fit_ref 1.110
_refine_ls_hydrogen_treatment mixed
_refine_ls_matrix_type full
_refine_ls_number_parameters 639
_refine_ls_number_reflns 12011
_refine_ls_number_restraints 18
_refine_ls_restrained_S_all 1.109
_refine_ls_R_factor_all 0.0552
_refine_ls_R_factor_gt 0.0421
_refine_ls_shift/su_max 0.003
_refine_ls_shift/su_mean 0.000
_refine_ls_structure_factor_coef Fsqd
_refine_ls_weighting_details 'calc w=1/[\s^2^(Fo^2^)+(0.0000P)^2^+2.4327P] where P=(Fo^2^+2Fc^2^)/3'
_refine_ls_weighting_scheme calc
_refine_ls_wR_factor_gt 0.0954
_refine_ls_wR_factor_ref 0.1043
_reflns_number_gt 9829
_reflns_number_total 12011
_reflns_threshold_expression >2sigma(I)
_cod_data_source_file ja061508qsi20060512_041328_7.cif
_cod_data_source_block Compound18
_cod_database_code 4110722

loop_
_symmetry_equiv_pos_as_xyz
'x, y, z'
'-x, -y, -z'

loop_
_atom_site_label
_atom_site_type_symbol
_atom_site_fract_x
_atom_site_fract_y
_atom_site_fract_z
_atom_site_U_iso_or_equiv
_atom_site_adp_type
_atom_site_occupancy
_atom_site_symmetry_multiplicity
_atom_site_calc_flag
_atom_site_refinement_flags
C1 C 1.0514(5) 0.5558(5) 0.8160(3) 0.0227(13) Uani 1 1 d .
C2 C 1.1676(6) 0.6003(5) 0.8214(3) 0.0272(14) Uani 1 1 d .
H2 H 1.2220 0.5551 0.8271 0.033 Uiso 1 1 calc R
C3 C 1.2040(7) 0.7088(6) 0.8184(4) 0.0393(18) Uani 1 1 d .
H3 H 1.2830 0.7381 0.8229 0.047 Uiso 1 1 calc R
C4 C 1.1251(8) 0.7745(6) 0.8091(4) 0.046(2) Uani 1 1 d .
H4 H 1.1496 0.8483 0.8051 0.055 Uiso 1 1 calc R
C5 C 1.0114(8) 0.7331(6) 0.8055(4) 0.0425(19) Uani 1 1 d .
H5 H 0.9573 0.7792 0.8014 0.051 Uiso 1 1 calc R
C6 C 0.9750(7) 0.6246(6) 0.8079(4) 0.0365(17) Uani 1 1 d .
H6 H 0.8959 0.5965 0.8039 0.044 Uiso 1 1 calc R
C7 C 1.1205(6) 0.3310(6) 0.8113(4) 0.0317(15) Uani 1 1 d .
H7A H 1.0954 0.2559 0.8175 0.047 Uiso 1 1 calc R
H7B H 1.1886 0.3646 0.8432 0.047 Uiso 1 1 calc R
H7C H 1.1382 0.3307 0.7643 0.047 Uiso 1 1 calc R
C8 C 0.8861(5) 0.0954(5) 0.6359(3) 0.0200(12) Uani 1 1 d .
C9 C 0.7938(6) 0.0128(5) 0.6104(3) 0.0274(14) Uani 1 1 d .
H9 H 0.7301 0.0285 0.5849 0.033 Uiso 1 1 calc R
C10 C 0.7929(7) -0.0924(5) 0.6217(4) 0.0366(17) Uani 1 1 d .
H10 H 0.7282 -0.1477 0.6048 0.044 Uiso 1 1 calc R
C11 C 0.8852(7) -0.1169(6) 0.6572(4) 0.0393(18) Uani 1 1 d .
H11 H 0.8849 -0.1894 0.6641 0.047 Uiso 1 1 calc R
C12 C 0.9778(7) -0.0368(6) 0.6829(4) 0.0374(18) Uani 1 1 d .
H12 H 1.0413 -0.0535 0.7081 0.045 Uiso 1 1 calc R
C13 C 0.9786(6) 0.0689(5) 0.6721(3) 0.0278(14) Uani 1 1 d .
H13 H 1.0433 0.1239 0.6896 0.033 Uiso 1 1 calc R
C14 C 1.0932(5) 0.1956(6) 0.5491(4) 0.0305(15) Uani 1 1 d .
H14A H 1.1428 0.2389 0.5893 0.046 Uiso 1 1 calc R
H14B H 1.1242 0.2123 0.5076 0.046 Uiso 1 1 calc R
H14C H 1.0889 0.1179 0.5500 0.046 Uiso 1 1 calc R
C15 C 0.8604(6) 0.1440(5) 0.4720(3) 0.0255(14) Uani 1 1 d .
H15A H 0.7829 0.1589 0.4699 0.038 Uiso 1 1 calc R
H15B H 0.8584 0.0667 0.4736 0.038 Uiso 1 1 calc R
H15C H 0.8941 0.1613 0.4313 0.038 Uiso 1 1 calc R
C16 C 0.9509(5) 0.3780(5) 0.5472(3) 0.0188(12) Uani 1 1 d .
H16A H 1.0162 0.4048 0.5237 0.023 Uiso 1 1 calc R
H16B H 0.8806 0.3852 0.5199 0.023 Uiso 1 1 calc R
C17 C 1.1116(5) 0.5318(5) 0.6449(3) 0.0160(11) Uani 1 1 d .
C18 C 1.1437(5) 0.6427(5) 0.6449(3) 0.0250(13) Uani 1 1 d .
H18 H 1.0867 0.6853 0.6393 0.030 Uiso 1 1 calc R
C19 C 1.2575(6) 0.6922(6) 0.6529(4) 0.0311(15) Uani 1 1 d .
H19 H 1.2778 0.7677 0.6521 0.037 Uiso 1 1 calc R
C20 C 1.3410(6) 0.6316(6) 0.6620(4) 0.0350(16) Uani 1 1 d .
H20 H 1.4189 0.6654 0.6681 0.042 Uiso 1 1 calc R
C21 C 1.3111(6) 0.5213(6) 0.6623(4) 0.0340(16) Uani 1 1 d .
H21 H 1.3684 0.4791 0.6678 0.041 Uiso 1 1 calc R
C22 C 1.1974(5) 0.4724(5) 0.6545(3) 0.0265(14) Uani 1 1 d .
H22 H 1.1777 0.3970 0.6557 0.032 Uiso 1 1 calc R
C23 C 0.8850(5) 0.5733(5) 0.6230(3) 0.0191(12) Uani 1 1 d .
H23A H 0.9084 0.6066 0.5839 0.023 Uiso 1 1 calc R
H23B H 0.9029 0.6305 0.6647 0.023 Uiso 1 1 calc R
C24 C 0.6021(5) 0.3212(5) 0.6016(3) 0.0192(12) Uani 1 1 d .
C25 C 0.5124(5) 0.3189(5) 0.6407(4) 0.0284(14) Uani 1 1 d .
H25 H 0.5212 0.3639 0.6846 0.034 Uiso 1 1 calc R
C26 C 0.4095(6) 0.2504(6) 0.6152(4) 0.0362(17) Uani 1 1 d .
H26 H 0.3486 0.2477 0.6424 0.043 Uiso 1 1 calc R
C27 C 0.3944(6) 0.1865(6) 0.5515(4) 0.045(2) Uani 1 1 d .
H27 H 0.3234 0.1404 0.5343 0.054 Uiso 1 1 calc R
C28 C 0.4827(7) 0.1900(8) 0.5130(5) 0.063(3) Uani 1 1 d U
H28 H 0.4726 0.1454 0.4689 0.076 Uiso 1 1 calc R
C29 C 0.5869(6) 0.2575(7) 0.5370(4) 0.0423(19) Uani 1 1 d .
H29 H 0.6472 0.2599 0.5093 0.051 Uiso 1 1 calc R
C30 C 0.6750(7) 0.5148(7) 0.5177(4) 0.049(2) Uani 1 1 d .
H30A H 0.5932 0.4854 0.5097 0.073 Uiso 1 1 calc R
H30B H 0.7148 0.4683 0.4877 0.073 Uiso 1 1 calc R
H30C H 0.6890 0.5888 0.5079 0.073 Uiso 1 1 calc R
C31 C 0.6550(7) 0.6077(6) 0.6657(5) 0.055(3) Uani 1 1 d .
H31A H 0.6832 0.6091 0.7134 0.082 Uiso 1 1 calc R
H31B H 0.5729 0.5795 0.6580 0.082 Uiso 1 1 calc R
H31C H 0.6701 0.6817 0.6559 0.082 Uiso 1 1 calc R
C32 C 0.9998(6) 0.1812(5) 0.9412(3) 0.0255(14) Uani 1 1 d .
C33 C 1.0324(6) 0.0954(6) 0.8983(4) 0.0369(17) Uani 1 1 d .
H33 H 0.9785 0.0498 0.8633 0.044 Uiso 1 1 calc R
C34 C 1.1428(7) 0.0766(7) 0.9066(4) 0.046(2) Uani 1 1 d .
H34 H 1.1640 0.0179 0.8773 0.055 Uiso 1 1 calc R
C35 C 1.2212(7) 0.1418(6) 0.9564(4) 0.0406(18) Uani 1 1 d .
H35 H 1.2966 0.1283 0.9619 0.049 Uiso 1 1 calc R
C36 C 1.1911(7) 0.2259(7) 0.9980(5) 0.052(2) Uani 1 1 d .
H36 H 1.2460 0.2711 1.0326 0.063 Uiso 1 1 calc R
C37 C 1.0824(7) 0.2467(6) 0.9908(4) 0.0411(19) Uani 1 1 d .
H37 H 1.0634 0.3065 1.0202 0.049 Uiso 1 1 calc R
C38 C 0.7699(6) 0.0753(6) 0.9429(3) 0.0346(16) Uani 1 1 d .
H38A H 0.7234 0.0925 0.9803 0.041 Uiso 1 1 calc R
H38B H 0.8224 0.0290 0.9578 0.041 Uiso 1 1 calc R
C39 C 0.8337(6) 0.3074(6) 0.9976(3) 0.0319(15) Uani 1 1 d .
H39A H 0.8984 0.3694 1.0059 0.038 Uiso 1 1 calc R
H39B H 0.8272 0.2777 1.0401 0.038 Uiso 1 1 calc R
C40 C 0.5688(7) 0.2624(7) 0.9895(4) 0.048(2) Uani 1 1 d .
H40A H 0.5648 0.1876 0.9654 0.072 Uiso 1 1 calc R
H40B H 0.5004 0.2890 0.9746 0.072 Uiso 1 1 calc R
H40C H 0.5738 0.2637 1.0388 0.072 Uiso 1 1 calc R
C41 C 0.6976(7) 0.4912(6) 1.0174(3) 0.0380(17) Uani 1 1 d .
H41A H 0.7640 0.5416 1.0091 0.057 Uiso 1 1 calc R
H41B H 0.7005 0.4898 1.0663 0.057 Uiso 1 1 calc R
H41C H 0.6281 0.5155 1.0019 0.057 Uiso 1 1 calc R
C42 C 0.5467(7) -0.0821(7) 0.8939(4) 0.051(2) Uani 1 1 d U
H42A H 0.5063 -0.0316 0.9204 0.077 Uiso 1 1 calc R
H42B H 0.5712 -0.1318 0.9225 0.077 Uiso 1 1 calc R
H42C H 0.4960 -0.1243 0.8539 0.077 Uiso 1 1 calc R
C43 C 0.7466(7) -0.1025(6) 0.8153(4) 0.045(2) Uani 1 1 d .
H43A H 0.8137 -0.0633 0.7996 0.068 Uiso 1 1 calc R
H43B H 0.6945 -0.1444 0.7758 0.068 Uiso 1 1 calc R
H43C H 0.7700 -0.1523 0.8441 0.068 Uiso 1 1 calc R
C44 C 0.5302(6) 0.0618(5) 0.7767(3) 0.0263(14) Uani 1 1 d .
C45 C 0.5222(6) 0.0096(5) 0.7084(4) 0.0336(16) Uani 1 1 d .
H45 H 0.5885 -0.0085 0.6903 0.040 Uiso 1 1 calc R
C46 C 0.4198(7) -0.0160(6) 0.6672(4) 0.0429(19) Uani 1 1 d .
H46 H 0.4164 -0.0519 0.6212 0.052 Uiso 1 1 calc R
C47 C 0.3222(6) 0.0097(6) 0.6916(4) 0.0422(19) Uani 1 1 d .
H47 H 0.2523 -0.0066 0.6626 0.051 Uiso 1 1 calc R
C48 C 0.3275(7) 0.0595(6) 0.7590(4) 0.0444(19) Uani 1 1 d .
H48 H 0.2603 0.0759 0.7768 0.053 Uiso 1 1 calc R
C49 C 0.4308(6) 0.0859(6) 0.8011(4) 0.0322(16) Uani 1 1 d .
H49 H 0.4333 0.1209 0.8472 0.039 Uiso 1 1 calc R
C50 C 0.6293(5) 0.4180(5) 0.8556(3) 0.0215(13) Uani 1 1 d .
C51 C 0.5159(6) 0.3826(6) 0.8309(4) 0.0327(16) Uani 1 1 d .
H51 H 0.4829 0.3079 0.8271 0.039 Uiso 1 1 calc R
C52 C 0.4495(6) 0.4545(7) 0.8115(4) 0.0409(18) Uani 1 1 d .
H52 H 0.3715 0.4290 0.7947 0.049 Uiso 1 1 calc R
C53 C 0.4962(7) 0.5624(7) 0.8164(4) 0.0417(19) Uani 1 1 d .
H53 H 0.4508 0.6116 0.8029 0.050 Uiso 1 1 calc R
C54 C 0.6083(7) 0.5988(6) 0.8409(4) 0.0420(19) Uani 1 1 d .
H54 H 0.6403 0.6738 0.8451 0.050 Uiso 1 1 calc R
C55 C 0.6760(6) 0.5270(5) 0.8598(3) 0.0308(15) Uani 1 1 d .
H55 H 0.7543 0.5527 0.8756 0.037 Uiso 1 1 calc R
N1 N 0.8783(4) 0.3464(4) 0.7797(2) 0.0168(10) Uani 1 1 d .
N2 N 0.6925(4) 0.2196(4) 0.7115(2) 0.0157(10) Uani 1 1 d U
N3 N 0.8894(4) 0.2040(4) 0.6237(2) 0.0149(9) Uani 1 1 d .
N4 N 0.7133(4) 0.3877(4) 0.6278(2) 0.0182(10) Uani 1 1 d .
N5 N 0.6977(5) 0.3463(4) 0.8820(3) 0.0235(11) Uani 1 1 d .
N6 N 0.6363(4) 0.0930(4) 0.8195(3) 0.0243(11) Uani 1 1 d .
Si1 Si 1.00455(14) 0.41086(14) 0.82794(8) 0.0206(3) Uani 1 1 d .
Si2 Si 0.94770(13) 0.22952(13) 0.55007(8) 0.0163(3) Uani 1 1 d .
Si3 Si 0.72823(15) 0.51803(14) 0.60847(9) 0.0232(4) Uani 1 1 d .
Si4 Si 0.69799(16) 0.35242(15) 0.96967(9) 0.0266(4) Uani 1 1 d .
Si5 Si 0.67376(17) -0.00333(15) 0.86542(10) 0.0303(4) Uani 1 1 d .
P1 P 0.96295(12) 0.46458(11) 0.63264(7) 0.0154(3) Uani 1 1 d .
P2 P 0.85406(15) 0.20307(13) 0.92836(8) 0.0240(3) Uani 1 1 d .
Ta1 Ta 0.810127(19) 0.306618(17) 0.684001(11) 0.01308(7) Uani 1 1 d .
Ta2 Ta 0.74786(2) 0.232664(18) 0.808365(11) 0.01680(7) Uani 1 1 d .
H72 H 0.852(6) 0.148(6) 0.793(4) 0.04(2) Uiso 1 1 d .
H71 H 0.984(5) 0.431(5) 0.897(3) 0.025(17) Uiso 1 1 d .

loop_
_atom_site_aniso_label
_atom_site_aniso_U_11
_atom_site_aniso_U_22
_atom_site_aniso_U_33
_atom_site_aniso_U_23
_atom_site_aniso_U_13
_atom_site_aniso_U_12
C1 0.030(3) 0.015(3) 0.020(3) 0.002(2) 0.004(3) -0.001(2)
C2 0.028(3) 0.027(3) 0.023(3) 0.003(3) 0.005(3) -0.006(3)
C3 0.049(5) 0.032(4) 0.029(4) 0.007(3) 0.004(3) -0.015(3)
C4 0.073(6) 0.023(4) 0.037(4) 0.003(3) 0.014(4) -0.004(4)
C5 0.064(5) 0.023(4) 0.043(5) 0.006(3) 0.012(4) 0.014(4)
C6 0.040(4) 0.034(4) 0.036(4) 0.008(3) 0.016(3) 0.002(3)
C7 0.032(4) 0.028(4) 0.034(4) 0.006(3) 0.003(3) 0.001(3)
C8 0.026(3) 0.012(3) 0.021(3) -0.001(2) 0.004(2) 0.006(2)
C9 0.028(3) 0.021(3) 0.030(4) 0.001(3) 0.002(3) 0.002(3)
C10 0.053(5) 0.018(3) 0.036(4) 0.003(3) 0.010(3) -0.004(3)
C11 0.068(5) 0.023(4) 0.035(4) 0.013(3) 0.018(4) 0.019(4)
C12 0.058(5) 0.034(4) 0.031(4) 0.016(3) 0.012(4) 0.024(4)
C13 0.037(4) 0.025(3) 0.024(3) 0.006(3) -0.002(3) 0.014(3)
C14 0.026(3) 0.031(4) 0.035(4) -0.001(3) 0.007(3) 0.010(3)
C15 0.036(4) 0.021(3) 0.014(3) -0.006(2) 0.005(3) -0.003(3)
C16 0.013(3) 0.025(3) 0.020(3) 0.006(2) 0.009(2) 0.003(2)
C17 0.020(3) 0.019(3) 0.011(3) 0.007(2) 0.002(2) 0.004(2)
C18 0.020(3) 0.023(3) 0.031(4) 0.006(3) 0.004(3) 0.001(2)
C19 0.026(3) 0.023(3) 0.043(4) 0.011(3) 0.001(3) -0.002(3)
C20 0.032(4) 0.036(4) 0.034(4) 0.009(3) 0.003(3) -0.007(3)
C21 0.023(3) 0.042(4) 0.034(4) 0.001(3) 0.001(3) 0.005(3)
C22 0.026(3) 0.022(3) 0.031(4) 0.005(3) 0.000(3) 0.004(3)
C23 0.021(3) 0.022(3) 0.017(3) 0.006(2) 0.010(2) 0.003(2)
C24 0.018(3) 0.016(3) 0.025(3) 0.004(2) -0.005(2) 0.010(2)
C25 0.020(3) 0.029(4) 0.034(4) 0.004(3) 0.000(3) 0.002(3)
C26 0.020(3) 0.038(4) 0.050(5) 0.010(4) 0.009(3) 0.001(3)
C27 0.023(4) 0.040(4) 0.060(5) -0.012(4) -0.015(4) 0.002(3)
C28 0.031(4) 0.072(6) 0.062(6) -0.042(5) -0.008(4) 0.000(4)
C29 0.027(4) 0.058(5) 0.034(4) -0.015(4) 0.005(3) 0.009(3)
C30 0.037(4) 0.062(6) 0.052(5) 0.035(5) -0.011(4) 0.008(4)
C31 0.049(5) 0.024(4) 0.104(8) 0.018(4) 0.047(5) 0.017(4)
C32 0.034(3) 0.017(3) 0.024(3) 0.008(3) -0.001(3) 0.000(3)
C33 0.033(4) 0.041(4) 0.032(4) -0.004(3) -0.007(3) 0.009(3)
C34 0.050(5) 0.042(5) 0.048(5) 0.001(4) 0.007(4) 0.017(4)
C35 0.041(4) 0.032(4) 0.045(5) 0.010(3) -0.012(4) 0.003(3)
C36 0.051(5) 0.046(5) 0.052(5) 0.003(4) -0.024(4) 0.010(4)
C37 0.050(5) 0.024(4) 0.039(4) -0.010(3) -0.015(4) 0.004(3)
C38 0.043(4) 0.033(4) 0.025(4) 0.008(3) 0.005(3) -0.005(3)
C39 0.042(4) 0.034(4) 0.021(3) 0.006(3) 0.002(3) 0.007(3)
C40 0.049(5) 0.054(5) 0.037(4) 0.006(4) 0.011(4) -0.005(4)
C41 0.049(5) 0.042(4) 0.021(3) -0.004(3) 0.004(3) 0.012(4)
C42 0.063(5) 0.040(5) 0.051(5) 0.030(4) 0.018(4) -0.015(4)
C43 0.065(5) 0.022(4) 0.044(5) 0.000(3) 0.016(4) -0.003(4)
C44 0.033(4) 0.017(3) 0.027(3) 0.005(3) 0.007(3) -0.006(3)
C45 0.038(4) 0.025(4) 0.029(4) -0.009(3) 0.006(3) -0.008(3)
C46 0.048(5) 0.034(4) 0.034(4) -0.011(3) 0.002(4) -0.009(3)
C47 0.029(4) 0.045(5) 0.040(4) -0.001(4) -0.003(3) -0.016(3)
C48 0.036(4) 0.043(5) 0.051(5) -0.001(4) 0.016(4) 0.001(3)
C49 0.031(4) 0.032(4) 0.029(4) 0.003(3) 0.010(3) -0.006(3)
C50 0.027(3) 0.025(3) 0.012(3) 0.002(2) 0.005(2) 0.003(3)
C51 0.032(4) 0.026(4) 0.036(4) -0.001(3) 0.006(3) 0.001(3)
C52 0.029(4) 0.057(5) 0.035(4) 0.000(4) 0.009(3) 0.009(4)
C53 0.052(5) 0.049(5) 0.031(4) 0.007(3) 0.003(4) 0.028(4)
C54 0.063(5) 0.024(4) 0.038(4) 0.004(3) 0.004(4) 0.007(4)
C55 0.042(4) 0.024(3) 0.026(4) 0.006(3) 0.003(3) 0.002(3)
N1 0.018(2) 0.013(2) 0.020(2) 0.0076(19) 0.007(2) -0.0013(19)
N2 0.012(2) 0.009(2) 0.020(2) -0.0058(18) -0.0058(19) -0.0029(17)
N3 0.020(2) 0.011(2) 0.015(2) 0.0034(18) 0.0040(19) 0.0047(19)
N4 0.015(2) 0.021(3) 0.019(2) 0.003(2) 0.001(2) 0.004(2)
N5 0.037(3) 0.017(3) 0.019(3) 0.005(2) 0.012(2) 0.007(2)
N6 0.023(3) 0.031(3) 0.016(3) 0.006(2) 0.004(2) -0.005(2)
Si1 0.0237(8) 0.0186(8) 0.0158(8) 0.0021(6) -0.0005(7) -0.0039(7)
Si2 0.0199(8) 0.0153(8) 0.0133(7) 0.0004(6) 0.0045(6) 0.0033(6)
Si3 0.0223(8) 0.0226(9) 0.0287(9) 0.0111(7) 0.0055(7) 0.0078(7)
Si4 0.0377(10) 0.0278(10) 0.0144(8) 0.0047(7) 0.0084(7) 0.0026(8)
Si5 0.0401(11) 0.0200(9) 0.0278(10) 0.0085(8) 0.0061(8) -0.0086(8)
P1 0.0196(7) 0.0123(7) 0.0146(7) 0.0035(6) 0.0052(6) 0.0012(6)
P2 0.0365(9) 0.0192(8) 0.0144(7) 0.0042(6) 0.0016(7) -0.0007(7)
Ta1 0.01676(12) 0.01168(12) 0.01009(12) 0.00195(8) 0.00227(9) 0.00032(8)
Ta2 0.02255(13) 0.01454(13) 0.01174(12) 0.00318(9) 0.00329(9) -0.00245(9)

loop_
_atom_type_symbol
_atom_type_description
_atom_type_scat_dispersion_real
_atom_type_scat_dispersion_imag
_atom_type_scat_source
C C 0.0033 0.0016 'International Tables Vol C Tables 4.2.6.8 and 6.1.1.4'
H H 0.0000 0.0000 'International Tables Vol C Tables 4.2.6.8 and 6.1.1.4'
N N 0.0061 0.0033 'International Tables Vol C Tables 4.2.6.8 and 6.1.1.4'
Si Si 0.0817 0.0704 'International Tables Vol C Tables 4.2.6.8 and 6.1.1.4'
P P 0.1023 0.0942 'International Tables Vol C Tables 4.2.6.8 and 6.1.1.4'
Ta Ta -0.7052 6.5227 'International Tables Vol C Tables 4.2.6.8 and 6.1.1.4'

loop_
_geom_angle_atom_site_label_1
_geom_angle_atom_site_label_2
_geom_angle_atom_site_label_3
_geom_angle
C6 C1 C2 117.5(6)
C6 C1 Si1 122.2(5)
C2 C1 Si1 120.0(5)
C3 C2 C1 121.1(7)
C3 C2 H2 119.5
C1 C2 H2 119.5
C4 C3 C2 119.7(7)
C4 C3 H3 120.1
C2 C3 H3 120.1
C5 C4 C3 119.9(7)
C5 C4 H4 120.0
C3 C4 H4 120.0
C4 C5 C6 120.2(7)
C4 C5 H5 119.9
C6 C5 H5 119.9
C5 C6 C1 121.5(7)
C5 C6 H6 119.3
C1 C6 H6 119.3
Si1 C7 H7A 109.5
Si1 C7 H7B 109.5
H7A C7 H7B 109.5
Si1 C7 H7C 109.5
H7A C7 H7C 109.5
H7B C7 H7C 109.5
C9 C8 C13 117.9(6)
C9 C8 N3 121.8(6)
C13 C8 N3 120.3(6)
C8 C9 C10 121.0(7)
C8 C9 H9 119.5
C10 C9 H9 119.5
C11 C10 C9 120.2(7)
C11 C10 H10 119.9
C9 C10 H10 119.9
C10 C11 C12 120.0(7)
C10 C11 H11 120.0
C12 C11 H11 120.0
C11 C12 C13 119.9(7)
C11 C12 H12 120.0
C13 C12 H12 120.0
C12 C13 C8 121.0(7)
C12 C13 H13 119.5
C8 C13 H13 119.5
Si2 C14 H14A 109.5
Si2 C14 H14B 109.5
H14A C14 H14B 109.5
Si2 C14 H14C 109.5
H14A C14 H14C 109.5
H14B C14 H14C 109.5
Si2 C15 H15A 109.5
Si2 C15 H15B 109.5
H15A C15 H15B 109.5
Si2 C15 H15C 109.5
H15A C15 H15C 109.5
H15B C15 H15C 109.5
P1 C16 Si2 113.4(3)
P1 C16 H16A 108.9
Si2 C16 H16A 108.9
P1 C16 H16B 108.9
Si2 C16 H16B 108.9
H16A C16 H16B 107.7
C22 C17 C18 117.8(6)
C22 C17 P1 120.3(5)
C18 C17 P1 122.0(4)
C19 C18 C17 121.2(6)
C19 C18 H18 119.4
C17 C18 H18 119.4
C20 C19 C18 120.0(6)
C20 C19 H19 120.0
C18 C19 H19 120.0
C19 C20 C21 119.8(7)
C19 C20 H20 120.1
C21 C20 H20 120.1
C20 C21 C22 120.0(7)
C20 C21 H21 120.0
C22 C21 H21 120.0
C21 C22 C17 121.3(6)
C21 C22 H22 119.4
C17 C22 H22 119.4
P1 C23 Si3 110.1(3)
P1 C23 H23A 109.6
Si3 C23 H23A 109.6
P1 C23 H23B 109.6
Si3 C23 H23B 109.6
H23A C23 H23B 108.2
C29 C24 C25 119.6(6)
C29 C24 N4 119.2(6)
C25 C24 N4 121.2(5)
C24 C25 C26 119.4(7)
C24 C25 H25 120.3
C26 C25 H25 120.3
C27 C26 C25 121.1(7)
C27 C26 H26 119.4
C25 C26 H26 119.4
C28 C27 C26 119.1(7)
C28 C27 H27 120.4
C26 C27 H27 120.4
C27 C28 C29 121.3(8)
C27 C28 H28 119.4
C29 C28 H28 119.4
C24 C29 C28 119.4(7)
C24 C29 H29 120.3
C28 C29 H29 120.3
Si3 C30 H30A 109.5
Si3 C30 H30B 109.5
H30A C30 H30B 109.5
Si3 C30 H30C 109.5
H30A C30 H30C 109.5
H30B C30 H30C 109.5
Si3 C31 H31A 109.5
Si3 C31 H31B 109.5
H31A C31 H31B 109.5
Si3 C31 H31C 109.5
H31A C31 H31C 109.5
H31B C31 H31C 109.5
C37 C32 C33 117.5(6)
C37 C32 P2 123.6(5)
C33 C32 P2 118.9(5)
C34 C33 C32 120.4(7)
C34 C33 H33 119.8
C32 C33 H33 119.8
C35 C34 C33 120.4(7)
C35 C34 H34 119.8
C33 C34 H34 119.8
C36 C35 C34 119.8(8)
C36 C35 H35 120.1
C34 C35 H35 120.1
C35 C36 C37 121.0(8)
C35 C36 H36 119.5
C37 C36 H36 119.5
C36 C37 C32 120.8(7)
C36 C37 H37 119.6
C32 C37 H37 119.6
P2 C38 Si5 113.4(4)
P2 C38 H38A 108.9
Si5 C38 H38A 108.9
P2 C38 H38B 108.9
Si5 C38 H38B 108.9
H38A C38 H38B 107.7
P2 C39 Si4 106.0(3)
P2 C39 H39A 110.5
Si4 C39 H39A 110.5
P2 C39 H39B 110.5
Si4 C39 H39B 110.5
H39A C39 H39B 108.7
Si4 C40 H40A 109.5
Si4 C40 H40B 109.5
H40A C40 H40B 109.5
Si4 C40 H40C 109.5
H40A C40 H40C 109.5
H40B C40 H40C 109.5
Si4 C41 H41A 109.5
Si4 C41 H41B 109.5
H41A C41 H41B 109.5
Si4 C41 H41C 109.5
H41A C41 H41C 109.5
H41B C41 H41C 109.5
Si5 C42 H42A 109.5
Si5 C42 H42B 109.5
H42A C42 H42B 109.5
Si5 C42 H42C 109.5
H42A C42 H42C 109.5
H42B C42 H42C 109.5
Si5 C43 H43A 109.5
Si5 C43 H43B 109.5
H43A C43 H43B 109.5
Si5 C43 H43C 109.5
H43A C43 H43C 109.5
H43B C43 H43C 109.5
C49 C44 C45 117.4(7)
C49 C44 N6 120.6(6)
C45 C44 N6 122.0(6)
C46 C45 C44 121.1(7)
C46 C45 H45 119.5
C44 C45 H45 119.5
C47 C46 C45 121.0(7)
C47 C46 H46 119.5
C45 C46 H46 119.5
C46 C47 C48 119.0(7)
C46 C47 H47 120.5
C48 C47 H47 120.5
C47 C48 C49 120.4(7)
C47 C48 H48 119.8
C49 C48 H48 119.8
C44 C49 C48 121.1(7)
C44 C49 H49 119.5
C48 C49 H49 119.5
C51 C50 C55 118.6(6)
C51 C50 N5 121.7(6)
C55 C50 N5 119.5(6)
C50 C51 C52 120.9(7)
C50 C51 H51 119.5
C52 C51 H51 119.5
C53 C52 C51 120.1(7)
C53 C52 H52 119.9
C51 C52 H52 119.9
C54 C53 C52 119.7(7)
C54 C53 H53 120.1
C52 C53 H53 120.1
C53 C54 C55 120.6(7)
C53 C54 H54 119.7
C55 C54 H54 119.7
C50 C55 C54 120.1(7)
C50 C55 H55 120.0
C54 C55 H55 120.0
Si1 N1 Ta1 140.1(3)
Si1 N1 Ta2 127.1(3)
Ta1 N1 Ta2 90.73(19)
Ta1 N2 Ta2 100.6(2)
C8 N3 Si2 114.7(4)
C8 N3 Ta1 119.1(4)
Si2 N3 Ta1 125.7(2)
C24 N4 Si3 112.8(4)
C24 N4 Ta1 111.3(3)
Si3 N4 Ta1 135.8(3)
C50 N5 Si4 112.8(4)
C50 N5 Ta2 115.3(4)
Si4 N5 Ta2 130.4(3)
C44 N6 Si5 115.9(4)
C44 N6 Ta2 118.8(4)
Si5 N6 Ta2 124.0(3)
N1 Si1 C7 111.2(3)
N1 Si1 C1 113.6(3)
C7 Si1 C1 110.1(3)
N1 Si1 H71 108(3)
C7 Si1 H71 114(3)
C1 Si1 H71 99(3)
N3 Si2 C15 111.3(3)
N3 Si2 C14 111.5(3)
C15 Si2 C14 106.2(3)
N3 Si2 C16 107.2(2)
C15 Si2 C16 109.4(3)
C14 Si2 C16 111.2(3)
N4 Si3 C31 111.6(3)
N4 Si3 C30 111.8(3)
C31 Si3 C30 109.8(4)
N4 Si3 C23 105.3(2)
C31 Si3 C23 109.2(4)
C30 Si3 C23 109.1(3)
N5 Si4 C41 113.4(3)
N5 Si4 C40 111.3(3)
C41 Si4 C40 106.1(4)
N5 Si4 C39 104.6(3)
C41 Si4 C39 109.5(3)
C40 Si4 C39 112.1(4)
N6 Si5 C43 112.5(3)
N6 Si5 C42 111.5(3)
C43 Si5 C42 107.7(4)
N6 Si5 C38 106.0(3)
C43 Si5 C38 110.5(4)
C42 Si5 C38 108.6(4)
C23 P1 C17 104.1(3)
C23 P1 C16 106.8(3)
C17 P1 C16 102.0(3)
C23 P1 Ta1 105.23(18)
C17 P1 Ta1 140.99(18)
C16 P1 Ta1 93.56(18)
C39 P2 C32 108.4(3)
C39 P2 C38 105.5(3)
C32 P2 C38 103.1(3)
C39 P2 Ta2 109.8(2)
C32 P2 Ta2 125.0(2)
C38 P2 Ta2 103.2(2)
N2 Ta1 N1 88.11(19)
N2 Ta1 N3 105.78(19)
N1 Ta1 N3 114.27(19)
N2 Ta1 N4 97.1(2)
N1 Ta1 N4 129.85(19)
N3 Ta1 N4 112.04(18)
N2 Ta1 P1 169.34(15)
N1 Ta1 P1 96.88(13)
N3 Ta1 P1 80.80(13)
N4 Ta1 P1 72.49(14)
N2 Ta1 Ta2 41.42(14)
N1 Ta1 Ta2 46.94(13)
N3 Ta1 Ta2 114.36(13)
N4 Ta1 Ta2 124.12(13)
P1 Ta1 Ta2 143.62(3)
N2 Ta2 N5 120.22(19)
N2 Ta2 N6 93.67(19)
N5 Ta2 N6 99.2(2)
N2 Ta2 N1 80.11(19)
N5 Ta2 N1 95.17(19)
N6 Ta2 N1 165.58(19)
N2 Ta2 P2 163.62(13)
N5 Ta2 P2 76.16(15)
N6 Ta2 P2 82.36(15)
N1 Ta2 P2 99.94(14)
N2 Ta2 Ta1 38.00(13)
N5 Ta2 Ta1 116.57(13)
N6 Ta2 Ta1 129.32(14)
N1 Ta2 Ta1 42.33(13)
P2 Ta2 Ta1 138.17(4)
N2 Ta2 H72 95(2)
N5 Ta2 H72 143(2)
N6 Ta2 H72 88(2)
N1 Ta2 H72 80(2)
P2 Ta2 H72 69(2)
Ta1 Ta2 H72 84(2)

loop_
_geom_bond_atom_site_label_1
_geom_bond_atom_site_label_2
_geom_bond_distance
C1 C6 1.383(10)
C1 C2 1.403(9)
C1 Si1 1.889(6)
C2 C3 1.384(9)
C2 H2 0.9500
C3 C4 1.383(11)
C3 H3 0.9500
C4 C5 1.371(12)
C4 H4 0.9500
C5 C6 1.381(10)
C5 H5 0.9500
C6 H6 0.9500
C7 Si1 1.876(7)
C7 H7A 0.9800
C7 H7B 0.9800
C7 H7C 0.9800
C8 C9 1.386(9)
C8 C13 1.391(8)
C8 N3 1.431(7)
C9 C10 1.387(9)
C9 H9 0.9500
C10 C11 1.371(11)
C10 H10 0.9500
C11 C12 1.371(11)
C11 H11 0.9500
C12 C13 1.390(9)
C12 H12 0.9500
C13 H13 0.9500
C14 Si2 1.870(6)
C14 H14A 0.9800
C14 H14B 0.9800
C14 H14C 0.9800
C15 Si2 1.866(6)
C15 H15A 0.9800
C15 H15B 0.9800
C15 H15C 0.9800
C16 P1 1.851(6)
C16 Si2 1.884(6)
C16 H16A 0.9900
C16 H16B 0.9900
C17 C22 1.392(8)
C17 C18 1.393(8)
C17 P1 1.823(6)
C18 C19 1.390(9)
C18 H18 0.9500
C19 C20 1.378(10)
C19 H19 0.9500
C20 C21 1.384(10)
C20 H20 0.9500
C21 C22 1.386(9)
C21 H21 0.9500
C22 H22 0.9500
C23 P1 1.815(6)
C23 Si3 1.876(6)
C23 H23A 0.9900
C23 H23B 0.9900
C24 C29 1.385(9)
C24 C25 1.387(9)
C24 N4 1.457(7)
C25 C26 1.387(9)
C25 H25 0.9500
C26 C27 1.370(11)
C26 H26 0.9500
C27 C28 1.364(12)
C27 H27 0.9500
C28 C29 1.389(11)
C28 H28 0.9500
C29 H29 0.9500
C30 Si3 1.863(8)
C30 H30A 0.9800
C30 H30B 0.9800
C30 H30C 0.9800
C31 Si3 1.858(7)
C31 H31A 0.9800
C31 H31B 0.9800
C31 H31C 0.9800
C32 C37 1.391(9)
C32 C33 1.400(9)
C32 P2 1.821(7)
C33 C34 1.388(10)
C33 H33 0.9500
C34 C35 1.364(11)
C34 H34 0.9500
C35 C36 1.359(11)
C35 H35 0.9500
C36 C37 1.375(11)
C36 H36 0.9500
C37 H37 0.9500
C38 P2 1.840(7)
C38 Si5 1.874(7)
C38 H38A 0.9900
C38 H38B 0.9900
C39 P2 1.810(7)
C39 Si4 1.885(7)
C39 H39A 0.9900
C39 H39B 0.9900
C40 Si4 1.881(8)
C40 H40A 0.9800
C40 H40B 0.9800
C40 H40C 0.9800
C41 Si4 1.856(7)
C41 H41A 0.9800
C41 H41B 0.9800
C41 H41C 0.9800
C42 Si5 1.868(7)
C42 H42A 0.9800
C42 H42B 0.9800
C42 H42C 0.9800
C43 Si5 1.857(8)
C43 H43A 0.9800
C43 H43B 0.9800
C43 H43C 0.9800
C44 C49 1.391(9)
C44 C45 1.401(9)
C44 N6 1.428(8)
C45 C46 1.378(10)
C45 H45 0.9500
C46 C47 1.377(11)
C46 H46 0.9500
C47 C48 1.381(11)
C47 H47 0.9500
C48 C49 1.395(11)
C48 H48 0.9500
C49 H49 0.9500
C50 C51 1.381(9)
C50 C55 1.385(9)
C50 N5 1.454(8)
C51 C52 1.386(10)
C51 H51 0.9500
C52 C53 1.372(11)
C52 H52 0.9500
C53 C54 1.367(11)
C53 H53 0.9500
C54 C55 1.394(10)
C54 H54 0.9500
C55 H55 0.9500
N1 Si1 1.722(5)
N1 Ta1 1.963(5)
N1 Ta2 2.131(4)
N2 Ta1 1.826(5)
N2 Ta2 1.962(5)
N3 Si2 1.741(5)
N3 Ta1 2.036(4)
N4 Si3 1.741(5)
N4 Ta1 2.056(5)
N5 Si4 1.742(5)
N5 Ta2 2.084(5)
N6 Si5 1.738(6)
N6 Ta2 2.090(5)
Si1 H71 1.41(6)
P1 Ta1 2.8680(14)
P2 Ta2 2.7293(17)
Ta1 Ta2 2.9156(4)
Ta2 H72 1.79(7)

loop_
_geom_torsion_atom_site_label_1
_geom_torsion_atom_site_label_2
_geom_torsion_atom_site_label_3
_geom_torsion_atom_site_label_4
_geom_torsion
C6 C1 C2 C3 -0.2(10)
Si1 C1 C2 C3 -174.6(5)
C1 C2 C3 C4 -1.0(10)
C2 C3 C4 C5 2.7(11)
C3 C4 C5 C6 -3.2(12)
C4 C5 C6 C1 2.0(12)
C2 C1 C6 C5 -0.3(10)
Si1 C1 C6 C5 174.0(6)
C13 C8 C9 C10 1.1(10)
N3 C8 C9 C10 178.8(6)
C8 C9 C10 C11 -1.5(10)
C9 C10 C11 C12 1.3(11)
C10 C11 C12 C13 -0.9(11)
C11 C12 C13 C8 0.6(10)
C9 C8 C13 C12 -0.7(9)
N3 C8 C13 C12 -178.4(6)
C22 C17 C18 C19 1.1(9)
P1 C17 C18 C19 -178.6(5)
C17 C18 C19 C20 -0.9(11)
C18 C19 C20 C21 0.8(11)
C19 C20 C21 C22 -1.0(11)
C20 C21 C22 C17 1.3(10)
C18 C17 C22 C21 -1.3(9)
P1 C17 C22 C21 178.4(5)
C29 C24 C25 C26 1.9(10)
N4 C24 C25 C26 -176.8(6)
C24 C25 C26 C27 -1.3(11)
C25 C26 C27 C28 0.6(13)
C26 C27 C28 C29 -0.5(15)
C25 C24 C29 C28 -1.7(12)
N4 C24 C29 C28 177.0(8)
C27 C28 C29 C24 1.0(15)
C37 C32 C33 C34 1.0(11)
P2 C32 C33 C34 179.8(6)
C32 C33 C34 C35 -0.3(12)
C33 C34 C35 C36 -0.3(13)
C34 C35 C36 C37 0.0(13)
C35 C36 C37 C32 0.8(13)
C33 C32 C37 C36 -1.3(11)
P2 C32 C37 C36 180.0(6)
C49 C44 C45 C46 0.5(10)
N6 C44 C45 C46 -177.4(7)
C44 C45 C46 C47 0.4(12)
C45 C46 C47 C48 -1.5(12)
C46 C47 C48 C49 1.7(12)
C45 C44 C49 C48 -0.4(10)
N6 C44 C49 C48 177.6(6)
C47 C48 C49 C44 -0.7(12)
C55 C50 C51 C52 -0.9(10)
N5 C50 C51 C52 174.3(6)
C50 C51 C52 C53 0.3(11)
C51 C52 C53 C54 -0.4(11)
C52 C53 C54 C55 1.1(12)
C51 C50 C55 C54 1.6(10)
N5 C50 C55 C54 -173.7(6)
C53 C54 C55 C50 -1.7(11)
C9 C8 N3 Si2 -89.8(6)
C13 C8 N3 Si2 87.8(6)
C9 C8 N3 Ta1 82.4(6)
C13 C8 N3 Ta1 -100.0(6)
C29 C24 N4 Si3 90.5(6)
C25 C24 N4 Si3 -90.9(6)
C29 C24 N4 Ta1 -93.2(6)
C25 C24 N4 Ta1 85.5(6)
C51 C50 N5 Si4 -91.6(6)
C55 C50 N5 Si4 83.6(6)
C51 C50 N5 Ta2 75.9(6)
C55 C50 N5 Ta2 -108.9(5)
C49 C44 N6 Si5 91.8(7)
C45 C44 N6 Si5 -90.3(7)
C49 C44 N6 Ta2 -100.2(6)
C45 C44 N6 Ta2 77.6(7)
Ta1 N1 Si1 C7 -66.8(5)
Ta2 N1 Si1 C7 91.5(4)
Ta1 N1 Si1 C1 58.1(5)
Ta2 N1 Si1 C1 -143.7(3)
C6 C1 Si1 N1 37.8(6)
C2 C1 Si1 N1 -148.1(5)
C6 C1 Si1 C7 163.2(6)
C2 C1 Si1 C7 -22.6(6)
C8 N3 Si2 C15 63.5(5)
Ta1 N3 Si2 C15 -108.2(4)
C8 N3 Si2 C14 -54.9(5)
Ta1 N3 Si2 C14 133.4(3)
C8 N3 Si2 C16 -176.8(4)
Ta1 N3 Si2 C16 11.5(4)
P1 C16 Si2 N3 28.2(4)
P1 C16 Si2 C15 149.1(3)
P1 C16 Si2 C14 -93.9(4)
C24 N4 Si3 C31 77.8(5)
Ta1 N4 Si3 C31 -97.3(5)
C24 N4 Si3 C30 -45.5(5)
Ta1 N4 Si3 C30 139.3(4)
C24 N4 Si3 C23 -163.9(4)
Ta1 N4 Si3 C23 21.0(4)
P1 C23 Si3 N4 12.5(4)
P1 C23 Si3 C31 132.4(4)
P1 C23 Si3 C30 -107.6(4)
C50 N5 Si4 C41 -36.6(5)
Ta2 N5 Si4 C41 158.3(4)
C50 N5 Si4 C40 82.9(5)
Ta2 N5 Si4 C40 -82.2(5)
C50 N5 Si4 C39 -155.8(4)
Ta2 N5 Si4 C39 39.1(5)
P2 C39 Si4 N5 -35.7(4)
P2 C39 Si4 C41 -157.5(4)
P2 C39 Si4 C40 85.1(4)
C44 N6 Si5 C43 85.3(5)
Ta2 N6 Si5 C43 -82.0(4)
C44 N6 Si5 C42 -35.8(6)
Ta2 N6 Si5 C42 156.9(4)
C44 N6 Si5 C38 -153.8(5)
Ta2 N6 Si5 C38 39.0(4)
P2 C38 Si5 N6 -30.6(5)
P2 C38 Si5 C43 91.6(5)
P2 C38 Si5 C42 -150.5(4)
Si3 C23 P1 C17 179.2(3)
Si3 C23 P1 C16 71.7(3)
Si3 C23 P1 Ta1 -26.9(3)
C22 C17 P1 C23 179.7(5)
C18 C17 P1 C23 -0.5(5)
C22 C17 P1 C16 -69.3(5)
C18 C17 P1 C16 110.4(5)
C22 C17 P1 Ta1 42.0(6)
C18 C17 P1 Ta1 -138.2(4)
Si2 C16 P1 C23 -147.1(3)
Si2 C16 P1 C17 104.0(3)
Si2 C16 P1 Ta1 -40.0(3)
Si4 C39 P2 C32 165.3(3)
Si4 C39 P2 C38 -84.8(4)
Si4 C39 P2 Ta2 25.7(4)
C37 C32 P2 C39 -8.4(7)
C33 C32 P2 C39 172.9(6)
C37 C32 P2 C38 -119.9(6)
C33 C32 P2 C38 61.4(6)
C37 C32 P2 Ta2 123.4(6)
C33 C32 P2 Ta2 -55.3(6)
Si5 C38 P2 C39 129.9(4)
Si5 C38 P2 C32 -116.5(4)
Si5 C38 P2 Ta2 14.7(4)
Ta2 N2 Ta1 N1 -5.6(2)
Ta2 N2 Ta1 N3 109.1(2)
Ta2 N2 Ta1 N4 -135.5(2)
Ta2 N2 Ta1 P1 -123.8(7)
Si1 N1 Ta1 N2 167.9(4)
Ta2 N1 Ta1 N2 5.06(18)
Si1 N1 Ta1 N3 61.4(5)
Ta2 N1 Ta1 N3 -101.42(19)
Si1 N1 Ta1 N4 -94.5(5)
Ta2 N1 Ta1 N4 102.7(2)
Si1 N1 Ta1 P1 -21.6(4)
Ta2 N1 Ta1 P1 175.60(11)
Si1 N1 Ta1 Ta2 162.8(5)
C8 N3 Ta1 N2 -29.0(5)
Si2 N3 Ta1 N2 142.3(3)
C8 N3 Ta1 N1 66.2(5)
Si2 N3 Ta1 N1 -122.5(3)
C8 N3 Ta1 N4 -133.6(4)
Si2 N3 Ta1 N4 37.7(4)
C8 N3 Ta1 P1 159.6(4)
Si2 N3 Ta1 P1 -29.1(3)
C8 N3 Ta1 Ta2 14.4(4)
Si2 N3 Ta1 Ta2 -174.3(2)
C24 N4 Ta1 N2 -27.4(4)
Si3 N4 Ta1 N2 147.8(4)
C24 N4 Ta1 N1 -120.9(4)
Si3 N4 Ta1 N1 54.3(5)
C24 N4 Ta1 N3 82.8(4)
Si3 N4 Ta1 N3 -102.0(4)
C24 N4 Ta1 P1 154.8(4)
Si3 N4 Ta1 P1 -30.0(3)
C24 N4 Ta1 Ta2 -61.5(4)
Si3 N4 Ta1 Ta2 113.7(3)
C23 P1 Ta1 N2 15.8(8)
C17 P1 Ta1 N2 153.2(8)
C16 P1 Ta1 N2 -92.7(8)
C23 P1 Ta1 N1 -101.7(2)
C17 P1 Ta1 N1 35.7(3)
C16 P1 Ta1 N1 149.9(2)
C23 P1 Ta1 N3 144.8(2)
C17 P1 Ta1 N3 -77.8(3)
C16 P1 Ta1 N3 36.3(2)
C23 P1 Ta1 N4 28.0(2)
C17 P1 Ta1 N4 165.4(3)
C16 P1 Ta1 N4 -80.4(2)
C23 P1 Ta1 Ta2 -96.3(2)
C17 P1 Ta1 Ta2 41.2(3)
C16 P1 Ta1 Ta2 155.27(18)
Ta1 N2 Ta2 N5 95.5(2)
Ta1 N2 Ta2 N6 -161.7(2)
Ta1 N2 Ta2 N1 5.22(19)
Ta1 N2 Ta2 P2 -86.4(5)
C50 N5 Ta2 N2 -5.0(5)
Si4 N5 Ta2 N2 159.8(3)
C50 N5 Ta2 N6 -104.7(4)
Si4 N5 Ta2 N6 60.1(4)
C50 N5 Ta2 N1 76.6(4)
Si4 N5 Ta2 N1 -118.6(4)
C50 N5 Ta2 P2 175.6(4)
Si4 N5 Ta2 P2 -19.6(3)
C50 N5 Ta2 Ta1 38.3(5)
Si4 N5 Ta2 Ta1 -156.9(3)
C44 N6 Ta2 N2 -28.3(5)
Si5 N6 Ta2 N2 138.7(3)
C44 N6 Ta2 N5 93.2(5)
Si5 N6 Ta2 N5 -99.9(3)
C44 N6 Ta2 N1 -92.1(9)
Si5 N6 Ta2 N1 74.9(9)
C44 N6 Ta2 P2 167.7(5)
Si5 N6 Ta2 P2 -25.3(3)
C44 N6 Ta2 Ta1 -42.7(5)
Si5 N6 Ta2 Ta1 124.2(3)
Si1 N1 Ta2 N2 -171.0(4)
Ta1 N1 Ta2 N2 -4.77(17)
Si1 N1 Ta2 N5 69.2(3)
Ta1 N1 Ta2 N5 -124.6(2)
Si1 N1 Ta2 N6 -105.7(8)
Ta1 N1 Ta2 N6 60.6(8)
Si1 N1 Ta2 P2 -7.7(3)
Ta1 N1 Ta2 P2 158.59(12)
Si1 N1 Ta2 Ta1 -166.3(4)
C39 P2 Ta2 N2 174.7(5)
C32 P2 Ta2 N2 43.4(6)
C38 P2 Ta2 N2 -73.3(6)
C39 P2 Ta2 N5 -7.0(3)
C32 P2 Ta2 N5 -138.3(3)
C38 P2 Ta2 N5 105.1(3)
C39 P2 Ta2 N6 -108.5(3)
C32 P2 Ta2 N6 120.2(3)
C38 P2 Ta2 N6 3.6(3)
C39 P2 Ta2 N1 85.9(3)
C32 P2 Ta2 N1 -45.4(3)
C38 P2 Ta2 N1 -162.0(3)
C39 P2 Ta2 Ta1 107.6(3)
C32 P2 Ta2 Ta1 -23.7(3)
C38 P2 Ta2 Ta1 -140.4(3)
N1 Ta1 Ta2 N2 172.3(3)
N3 Ta1 Ta2 N2 -86.4(3)
N4 Ta1 Ta2 N2 57.1(3)
P1 Ta1 Ta2 N2 165.0(2)
N2 Ta1 Ta2 N5 -105.9(3)
N1 Ta1 Ta2 N5 66.5(3)
N3 Ta1 Ta2 N5 167.7(2)
N4 Ta1 Ta2 N5 -48.8(2)
P1 Ta1 Ta2 N5 59.08(18)
N2 Ta1 Ta2 N6 23.9(3)
N1 Ta1 Ta2 N6 -163.7(3)
N3 Ta1 Ta2 N6 -62.5(2)
N4 Ta1 Ta2 N6 81.1(3)
P1 Ta1 Ta2 N6 -171.1(2)
N2 Ta1 Ta2 N1 -172.3(3)
N3 Ta1 Ta2 N1 101.2(2)
N4 Ta1 Ta2 N1 -115.2(2)
P1 Ta1 Ta2 N1 -7.37(19)
N2 Ta1 Ta2 P2 155.0(2)
N1 Ta1 Ta2 P2 -32.62(19)
N3 Ta1 Ta2 P2 68.60(15)
N4 Ta1 Ta2 P2 -147.85(17)
P1 Ta1 Ta2 P2 -39.99(7)
